data_7249371
loop_
_publ_author_name
'Rajeev, Anjana'
'Muthuramalingam, Sethuraman'
'Sankaralingam, Muniyandi'

_publ_section_title
;
 Selective synthesis of cyclic alcohols from cycloalkanes using nickel(ii)
 complexes of tetradentate amidate ligands
;
_journal_issue 41
_journal_name_full 'RSC Advances'
_journal_page_first 30440
_journal_page_last 30451
_journal_paper_doi 10.1039/D4RA05222F
_journal_volume 14
_journal_year 2024
_chemical_formula_sum 'C23 H27 Cl2 N5 Ni O10'
_chemical_formula_weight 663.10
_space_group_crystal_system monoclinic
_space_group_IT_number 14
_space_group_name_Hall '-P 2ybc'
_space_group_name_H-M_alt 'P 1 21/c 1'
_atom_sites_solution_hydrogens mixed
_audit_update_record
;
2024-07-18 deposited with the CCDC.	2024-08-26 downloaded from the CCDC.
;
_cell_angle_alpha 90
_cell_angle_beta 101.411(5)
_cell_angle_gamma 90
_cell_formula_units_Z 4
_cell_length_a 17.786(3)
_cell_length_b 7.4291(13)
_cell_length_c 21.345(4)
_cell_measurement_reflns_used 9864
_cell_measurement_temperature 100.(2)
_cell_measurement_theta_max 27.1019
_cell_measurement_theta_min 2.9097
_cell_volume 2764.6(8)
_computing_cell_refinement 'SAINT V8.40B (Bruker AXS LLC, 2019)'
_computing_data_collection 'Bruker Instrument Service vV6.2.16'
_computing_data_reduction 'SAINT V8.40B (Bruker AXS LLC, 2019)'
_computing_molecular_graphics 'shelXle (C.B. Huebschle, rev 1365)'
_computing_structure_refinement 'SHELXL-2019/1 (Sheldrick, 2019)'
_computing_structure_solution 'XT, VERSION 2018/2'
_diffrn_ambient_temperature 100.(2)
_diffrn_detector_area_resol_mean 7.3910
_diffrn_measured_fraction_theta_full 0.996
_diffrn_measured_fraction_theta_max 0.996
_diffrn_measurement_device 'three-circle diffractometer'
_diffrn_measurement_device_type 'D8 QUEST ECO'
_diffrn_measurement_method '\f and \w scans'
_diffrn_radiation_monochromator 'doubly curved silicon crystal Bruker Triumph'
_diffrn_radiation_type 'Mo K\a'
_diffrn_radiation_wavelength 0.71073
_diffrn_reflns_av_R_equivalents 0.0822
_diffrn_reflns_av_unetI/netI 0.0313
_diffrn_reflns_limit_h_max 23
_diffrn_reflns_limit_h_min -23
_diffrn_reflns_limit_k_max 9
_diffrn_reflns_limit_k_min -9
_diffrn_reflns_limit_l_max 27
_diffrn_reflns_limit_l_min -27
_diffrn_reflns_number 97866
_diffrn_reflns_theta_full 25.24
_diffrn_reflns_theta_max 27.57
_diffrn_reflns_theta_min 2.98
_diffrn_source_type 'Ceramic x-ray tube'
_exptl_absorpt_coefficient_mu 0.959
_exptl_absorpt_correction_T_max 0.91
_exptl_absorpt_correction_T_min 0.85
_exptl_absorpt_correction_type multi-scan
_exptl_absorpt_process_details
;
Krause, L., Herbst-Irmer, R., Sheldrick, G. M., Stalke, D. (2015).
"Comparison of silver and molybdenum microfocus X-ray sources for
single-crystal structure determination"
J. Appl. Cryst. 48, 3-10.
doi:10.1107/S1600576714022985
;
_exptl_crystal_colour blue
_exptl_crystal_density_diffrn 1.593
_exptl_crystal_density_method 'not measured'
_exptl_crystal_description prism
_exptl_crystal_F_000 1368
_exptl_crystal_size_max 0.240
_exptl_crystal_size_mid 0.130
_exptl_crystal_size_min 0.100
_refine_diff_density_max 0.728
_refine_diff_density_min -0.712
_refine_ls_extinction_method none
_refine_ls_goodness_of_fit_ref 1.034
_refine_ls_hydrogen_treatment mixed
_refine_ls_matrix_type full
_refine_ls_number_parameters 403
_refine_ls_number_reflns 6383
_refine_ls_number_restraints 12
_refine_ls_restrained_S_all 1.034
_refine_ls_R_factor_all 0.0633
_refine_ls_R_factor_gt 0.0429
_refine_ls_shift/su_max 0.001
_refine_ls_shift/su_mean 0.000
_refine_ls_structure_factor_coef Fsqd
_refine_ls_weighting_details 'w=1/[\s^2^(Fo^2^)+(0.0345P)^2^+5.8383P] where P=(Fo^2^+2Fc^2^)/3'
_refine_ls_weighting_scheme calc
_refine_ls_wR_factor_gt 0.0942
_refine_ls_wR_factor_ref 0.1045
_reflns_Friedel_coverage 0.000
_reflns_number_gt 5038
_reflns_number_total 6383
_reflns_threshold_expression 'I > 2\s(I)'
_cod_data_source_file d4ra05222f2.cif
_cod_data_source_block MSAR12
_cod_depositor_comments
;
The following automatic conversions were performed:

data item '_exptl_absorpt_correction_type' value 'Multi-Scan' was
changed to 'multi-scan' in accordance with the
/home/data/users/saulius/crontab/automatic-downloads/rss-feeds/RSC/lib/dictionaries/cif_core.dic
dictionary named 'cif_core.dic' version 2.4.2 last updated on
2011-04-26.

Automatic conversion script
Id: cif_fix_values 8170 2020-07-09 18:12:32Z antanas 
;
_cod_database_code 7249371

loop_
_space_group_symop_operation_xyz
'x, y, z'
'-x, y+1/2, -z+1/2'
'-x, -y, -z'
'x, -y-1/2, z-1/2'

loop_
_atom_site_type_symbol
_atom_site_label
_atom_site_fract_x
_atom_site_fract_y
_atom_site_fract_z
_atom_site_U_iso_or_equiv
_atom_site_adp_type
_atom_site_calc_flag
_atom_site_refinement_flags_adp
_atom_site_refinement_flags_occupancy
_atom_site_refinement_flags_posn
_atom_site_occupancy
_atom_site_disorder_assembly
_atom_site_disorder_group
Ni Ni1 0.70857(2) 0.41808(5) 0.39318(2) 0.01924(9) Uani d . . . 1.000000 . .
O O1 0.70794(11) 0.5513(3) 0.30817(9) 0.0247(4) Uani d . . . 1.000000 . .
O O28 0.71158(13) 0.2788(3) 0.47773(10) 0.0299(5) Uani d . . . 1.000000 . .
N N1 0.82382(13) 0.4883(3) 0.41856(11) 0.0215(5) Uani d . . . 1.000000 . .
N N2 0.75508(14) 0.2067(3) 0.34855(12) 0.0264(5) Uani d . . . 1.000000 . .
N N3 0.60981(13) 0.2708(3) 0.35800(11) 0.0259(5) Uani d . . . 1.000000 . .
N N4 0.66198(13) 0.6314(3) 0.43230(11) 0.0235(5) Uani d . . . 1.000000 . .
N N5 0.76092(15) 0.5296(4) 0.22091(11) 0.0306(6) Uani d . . . 1.000000 . .
H H5 0.782855 0.457433 0.197176 0.037000 Uiso calc U . R 1.000000 . .
C C1 0.85369(16) 0.6469(4) 0.44072(13) 0.0246(6) Uani d . . . 1.000000 . .
H H1 0.820925 0.734242 0.453775 0.030000 Uiso calc U . R 1.000000 . .
C C2 0.93044(17) 0.6885(4) 0.44533(13) 0.0292(6) Uani d . . . 1.000000 . .
H H2 0.950217 0.801376 0.461827 0.035000 Uiso calc U . R 1.000000 . .
C C3 0.97767(17) 0.5621(4) 0.42541(14) 0.0308(7) Uani d . . . 1.000000 . .
H H3 1.030364 0.588066 0.427264 0.037000 Uiso calc U . R 1.000000 . .
H H28A 0.685(2) 0.319(6) 0.4973(19) 0.046000 Uiso d U . . 1.000000 . .
H H28B 0.754(2) 0.260(6) 0.4993(18) 0.046000 Uiso d U . . 1.000000 . .
C C4 0.94783(16) 0.3991(4) 0.40297(15) 0.0305(7) Uani d . . . 1.000000 . .
H H4 0.979507 0.310792 0.389047 0.037000 Uiso calc U . R 1.000000 . .
C C5 0.87080(16) 0.3650(4) 0.40087(14) 0.0257(6) Uani d . . . 1.000000 . .
C C6 0.83554(17) 0.1850(4) 0.38300(17) 0.0337(7) Uani d . . . 1.000000 . .
H H6A 0.865385 0.120797 0.355417 0.040000 Uiso calc U . R 1.000000 . .
H H6B 0.836808 0.112209 0.422039 0.040000 Uiso calc U . R 1.000000 . .
C C7 0.70748(18) 0.0469(4) 0.35433(17) 0.0329(7) Uani d . . . 1.000000 . .
H H7A 0.722460 -0.005039 0.397722 0.039000 Uiso calc U . R 1.000000 . .
H H7B 0.715657 -0.045685 0.322990 0.039000 Uiso calc U . R 1.000000 . .
C C8 0.62423(17) 0.1008(4) 0.34213(14) 0.0294(6) Uani d . . . 1.000000 . .
C C9 0.5664(2) -0.0207(5) 0.31892(15) 0.0400(8) Uani d . . . 1.000000 . .
H H9 0.578152 -0.139332 0.307338 0.048000 Uiso calc U . R 1.000000 . .
C C10 0.4911(2) 0.0344(6) 0.31296(17) 0.0488(10) Uani d . . . 1.000000 . .
H H10 0.450219 -0.046453 0.297647 0.059000 Uiso calc U . R 1.000000 . .
C C11 0.47621(19) 0.2078(6) 0.32950(17) 0.0479(10) Uani d . . . 1.000000 . .
H H11 0.424814 0.248017 0.325776 0.058000 Uiso calc U . R 1.000000 . .
C C12 0.53674(16) 0.3233(5) 0.35161(15) 0.0345(7) Uani d . . . 1.000000 . .
H H12 0.526070 0.443316 0.362548 0.041000 Uiso calc U . R 1.000000 . .
C C13 0.63749(15) 0.7329(4) 0.46244(14) 0.0243(6) Uani d . . . 1.000000 . .
C C14 0.60726(19) 0.8649(4) 0.50134(16) 0.0343(7) Uani d . . . 1.000000 . .
H H14A 0.582972 0.802617 0.532624 0.051000 Uiso calc U . R 1.000000 . .
H H32B 0.569221 0.940418 0.473834 0.051000 Uiso calc U . R 1.000000 . .
H H33C 0.649226 0.940458 0.523775 0.051000 Uiso calc U . R 1.000000 . .
C C15 0.75020(19) 0.2588(4) 0.28108(15) 0.0343(7) Uani d . . . 1.000000 . .
H H15A 0.706764 0.194579 0.254123 0.041000 Uiso calc U . R 1.000000 . .
H H15B 0.797826 0.221617 0.267254 0.041000 Uiso calc U . R 1.000000 . .
C C16 0.73912(16) 0.4598(4) 0.27114(13) 0.0260(6) Uani d . . . 1.000000 . .
C C17 0.75129(17) 0.7183(4) 0.20175(13) 0.0300(7) Uani d . . . 1.000000 . .
H H17A 0.710605 0.772417 0.221343 0.036000 Uiso calc U . R 1.000000 . .
H H17B 0.734306 0.724878 0.154749 0.036000 Uiso calc U . R 1.000000 . .
C C18 0.82425(16) 0.8263(4) 0.22132(13) 0.0236(6) Uani d . . . 1.000000 . .
C C19 0.84195(17) 0.9618(4) 0.18198(14) 0.0288(6) Uani d . . . 1.000000 . .
H H19 0.808515 0.985182 0.142280 0.035000 Uiso calc U . R 1.000000 . .
C C20 0.90773(17) 1.0630(4) 0.20000(15) 0.0316(7) Uani d . . . 1.000000 . .
H H20 0.919124 1.156188 0.172839 0.038000 Uiso calc U . R 1.000000 . .
C C21 0.95721(16) 1.0293(4) 0.25755(14) 0.0268(6) Uani d . . . 1.000000 . .
H H21 1.002691 1.098437 0.269724 0.032000 Uiso calc U . R 1.000000 . .
C C22 0.94017(16) 0.8948(4) 0.29715(14) 0.0242(6) Uani d . . . 1.000000 . .
H H22 0.973879 0.871518 0.336726 0.029000 Uiso calc U . R 1.000000 . .
C C23 0.87381(15) 0.7935(4) 0.27916(13) 0.0232(6) Uani d . . . 1.000000 . .
H H23 0.862217 0.701215 0.306568 0.028000 Uiso calc U . R 1.000000 . .
Cl Cl1R 0.86298(4) 0.02849(10) 0.57214(3) 0.02745(16) Uani d . . . 1.000000 . .
O O2R 0.79985(13) -0.0739(3) 0.53947(13) 0.0478(6) Uani d . . . 1.000000 . .
O O3R 0.85247(15) 0.2188(4) 0.55290(14) 0.0355(7) Uani d . P . 0.879(5) A 1
O O4R 0.86771(16) 0.0203(4) 0.63927(12) 0.0361(7) Uani d . P . 0.879(5) A 1
O O5R 0.93444(15) -0.0278(5) 0.55654(16) 0.0476(9) Uani d . P . 0.879(5) A 1
O O5" 0.8596(12) 0.119(4) 0.5208(11) 0.048(7) Uani d . P . 0.121(5) A 2
O O3" 0.8449(13) 0.106(3) 0.6262(10) 0.0361(7) Uani d . P . 0.121(5) A 2
O O4" 0.9230(12) -0.100(4) 0.5884(12) 0.0476(9) Uani d . P . 0.121(5) A 2
Cl Cl1S 0.61428(4) 0.33471(11) 0.60875(3) 0.03032(17) Uani d . . . 1.000000 . .
O O2S 0.6442(2) 0.4630(4) 0.57234(15) 0.0500(8) Uani d . P . 0.825(3) B 1
O O3S 0.5382(2) 0.2843(6) 0.5824(2) 0.0735(12) Uani d . P . 0.825(3) B 1
O O4S 0.61561(18) 0.4090(5) 0.67207(13) 0.0533(9) Uani d . P . 0.825(3) B 1
O O1' 0.5884(9) 0.322(2) 0.5322(7) 0.0500(8) Uani d U P . 0.175(3) B 2
O O2' 0.6395(8) 0.520(2) 0.6208(6) 0.0533(9) Uani d . P . 0.175(3) B 2
O O3' 0.5408(10) 0.297(3) 0.6247(11) 0.0735(12) Uani d U P . 0.175(3) B 2
O O5S 0.66407(18) 0.1831(4) 0.61780(13) 0.0622(8) Uani d . . . 1.000000 . .

loop_
_atom_site_aniso_label
_atom_site_aniso_U_11
_atom_site_aniso_U_22
_atom_site_aniso_U_33
_atom_site_aniso_U_12
_atom_site_aniso_U_13
_atom_site_aniso_U_23
Ni1 0.01906(17) 0.01896(17) 0.02152(17) 0.00222(13) 0.00842(13) 0.00086(14)
O1 0.0269(10) 0.0279(11) 0.0214(9) -0.0021(8) 0.0102(8) -0.0011(8)
O28 0.0274(11) 0.0344(12) 0.0290(11) 0.0046(10) 0.0085(9) 0.0095(9)
N1 0.0228(11) 0.0205(11) 0.0223(11) 0.0018(9) 0.0072(9) 0.0017(9)
N2 0.0287(12) 0.0182(12) 0.0361(13) -0.0013(10) 0.0158(10) -0.0048(10)
N3 0.0230(11) 0.0329(14) 0.0225(12) -0.0030(10) 0.0065(9) 0.0040(10)
N4 0.0233(11) 0.0226(12) 0.0267(12) 0.0037(9) 0.0099(10) 0.0038(10)
N5 0.0367(14) 0.0359(14) 0.0221(12) -0.0134(11) 0.0126(10) -0.0090(11)
C1 0.0314(14) 0.0235(14) 0.0188(13) 0.0015(12) 0.0045(11) 0.0007(11)
C2 0.0336(15) 0.0330(17) 0.0185(13) -0.0095(13) -0.0012(12) 0.0028(12)
C3 0.0235(14) 0.0431(19) 0.0242(14) -0.0034(13) 0.0008(11) 0.0113(13)
C4 0.0219(13) 0.0368(17) 0.0339(16) 0.0053(13) 0.0081(12) 0.0088(14)
C5 0.0240(13) 0.0236(14) 0.0313(15) 0.0036(11) 0.0098(12) 0.0044(12)
C6 0.0266(15) 0.0229(15) 0.055(2) 0.0044(12) 0.0171(14) -0.0023(14)
C7 0.0374(17) 0.0189(14) 0.0467(19) -0.0074(12) 0.0190(14) -0.0062(13)
C8 0.0347(15) 0.0308(16) 0.0246(14) -0.0106(13) 0.0109(12) 0.0003(12)
C9 0.048(2) 0.044(2) 0.0284(16) -0.0210(16) 0.0091(14) -0.0004(15)
C10 0.043(2) 0.064(3) 0.0350(19) -0.0276(19) -0.0028(15) 0.0095(18)
C11 0.0264(16) 0.073(3) 0.0408(19) -0.0110(17) -0.0029(14) 0.0162(19)
C12 0.0225(14) 0.047(2) 0.0333(16) -0.0007(14) 0.0049(12) 0.0112(15)
C13 0.0226(13) 0.0229(14) 0.0294(14) 0.0012(11) 0.0099(11) 0.0044(12)
C14 0.0372(17) 0.0309(17) 0.0382(17) 0.0040(13) 0.0156(14) -0.0076(14)
C15 0.0445(18) 0.0299(16) 0.0355(17) -0.0103(14) 0.0249(15) -0.0110(14)
C16 0.0255(13) 0.0326(16) 0.0200(13) -0.0089(12) 0.0051(11) -0.0053(12)
C17 0.0295(15) 0.0428(18) 0.0161(13) -0.0065(13) 0.0005(11) 0.0032(12)
C18 0.0262(14) 0.0268(15) 0.0198(13) 0.0017(11) 0.0093(11) 0.0001(11)
C19 0.0310(15) 0.0331(17) 0.0240(14) 0.0067(12) 0.0097(12) 0.0084(12)
C20 0.0353(16) 0.0310(17) 0.0330(16) 0.0033(13) 0.0179(13) 0.0113(13)
C21 0.0242(13) 0.0260(15) 0.0339(16) -0.0006(11) 0.0147(12) -0.0003(12)
C22 0.0242(13) 0.0224(14) 0.0273(14) 0.0022(11) 0.0078(11) -0.0003(11)
C23 0.0272(14) 0.0219(14) 0.0219(13) -0.0001(11) 0.0080(11) 0.0019(11)
Cl1R 0.0242(3) 0.0322(4) 0.0249(3) 0.0042(3) 0.0024(3) -0.0048(3)
O2R 0.0341(12) 0.0388(14) 0.0645(17) -0.0005(11) -0.0046(11) -0.0249(13)
O3R 0.0327(14) 0.0282(14) 0.0411(16) -0.0061(11) -0.0035(12) 0.0082(13)
O4R 0.0404(15) 0.0446(19) 0.0232(13) -0.0043(13) 0.0060(11) 0.0054(12)
O5R 0.0275(13) 0.067(2) 0.0506(19) 0.0073(13) 0.0126(13) -0.0207(16)
O5" 0.040(11) 0.071(18) 0.037(12) 0.017(11) 0.020(9) 0.036(12)
O3" 0.0404(15) 0.0446(19) 0.0232(13) -0.0043(13) 0.0060(11) 0.0054(12)
O4" 0.0275(13) 0.067(2) 0.0506(19) 0.0073(13) 0.0126(13) -0.0207(16)
Cl1S 0.0256(3) 0.0363(4) 0.0293(4) -0.0008(3) 0.0063(3) -0.0006(3)
O2S 0.075(2) 0.0383(17) 0.0439(17) -0.0019(15) 0.0283(16) 0.0108(13)
O3S 0.0395(17) 0.094(3) 0.075(3) -0.0236(18) -0.018(2) 0.005(3)
O4S 0.0479(17) 0.088(3) 0.0238(14) 0.0236(17) 0.0053(12) -0.0091(15)
O1' 0.075(2) 0.0383(17) 0.0439(17) -0.0019(15) 0.0283(16) 0.0108(13)
O2' 0.0479(17) 0.088(3) 0.0238(14) 0.0236(17) 0.0053(12) -0.0091(15)
O3' 0.0395(17) 0.094(3) 0.075(3) -0.0236(18) -0.018(2) 0.005(3)
O5S 0.084(2) 0.0519(17) 0.0459(15) 0.0355(16) 0.0006(14) 0.0080(13)

loop_
_atom_type_symbol
_atom_type_description
_atom_type_scat_dispersion_real
_atom_type_scat_dispersion_imag
_atom_type_scat_source
C C 0.0033 0.0016 'International Tables Vol C Tables 4.2.6.8 and 6.1.1.4'
H H 0.0000 0.0000 'International Tables Vol C Tables 4.2.6.8 and 6.1.1.4'
Cl Cl 0.1484 0.1585 'International Tables Vol C Tables 4.2.6.8 and 6.1.1.4'
N N 0.0061 0.0033 'International Tables Vol C Tables 4.2.6.8 and 6.1.1.4'
Ni Ni 0.3393 1.1124 'International Tables Vol C Tables 4.2.6.8 and 6.1.1.4'
O O 0.0106 0.0060 'International Tables Vol C Tables 4.2.6.8 and 6.1.1.4'

loop_
_geom_angle_atom_site_label_1
_geom_angle_atom_site_label_2
_geom_angle_atom_site_label_3
_geom_angle_site_symmetry_1
_geom_angle_site_symmetry_3
_geom_angle
_geom_angle_publ_flag
N4 Ni1 O1 . . 93.17(9) ?
N4 Ni1 O28 . . 88.51(9) ?
O1 Ni1 O28 . . 178.24(9) ?
N4 Ni1 N3 . . 100.01(10) ?
O1 Ni1 N3 . . 94.44(8) ?
O28 Ni1 N3 . . 85.77(9) ?
N4 Ni1 N1 . . 99.06(9) ?
O1 Ni1 N1 . . 86.69(8) ?
O28 Ni1 N1 . . 92.53(9) ?
N3 Ni1 N1 . . 160.80(9) ?
N4 Ni1 N2 . . 177.00(10) ?
O1 Ni1 N2 . . 83.88(9) ?
O28 Ni1 N2 . . 94.45(10) ?
N3 Ni1 N2 . . 79.77(9) ?
N1 Ni1 N2 . . 81.30(9) ?
C16 O1 Ni1 . . 111.61(19) ?
Ni1 O28 H28A . . 112.(3) ?
Ni1 O28 H28B . . 116.(3) ?
H28A O28 H28B . . 111.(4) ?
C1 N1 C5 . . 118.3(2) ?
C1 N1 Ni1 . . 127.88(19) ?
C5 N1 Ni1 . . 113.03(19) ?
C15 N2 C7 . . 111.6(2) ?
C15 N2 C6 . . 112.1(2) ?
C7 N2 C6 . . 112.6(2) ?
C15 N2 Ni1 . . 107.17(18) ?
C7 N2 Ni1 . . 106.30(17) ?
C6 N2 Ni1 . . 106.60(18) ?
C12 N3 C8 . . 118.5(3) ?
C12 N3 Ni1 . . 128.1(2) ?
C8 N3 Ni1 . . 113.29(19) ?
C13 N4 Ni1 . . 169.0(2) ?
C16 N5 C17 . . 124.7(3) ?
C16 N5 H5 . . 117.700000 ?
C17 N5 H5 . . 117.700000 ?
N1 C1 C2 . . 122.5(3) ?
N1 C1 H1 . . 118.700000 ?
C2 C1 H1 . . 118.700000 ?
C3 C2 C1 . . 118.6(3) ?
C3 C2 H2 . . 120.700000 ?
C1 C2 H2 . . 120.700000 ?
C4 C3 C2 . . 119.4(3) ?
C4 C3 H3 . . 120.300000 ?
C2 C3 H3 . . 120.300000 ?
C3 C4 C5 . . 119.0(3) ?
C3 C4 H4 . . 120.500000 ?
C5 C4 H4 . . 120.500000 ?
N1 C5 C4 . . 122.2(3) ?
N1 C5 C6 . . 115.4(2) ?
C4 C5 C6 . . 122.3(3) ?
N2 C6 C5 . . 110.2(2) ?
N2 C6 H6A . . 109.600000 ?
C5 C6 H6A . . 109.600000 ?
N2 C6 H6B . . 109.600000 ?
C5 C6 H6B . . 109.600000 ?
H6A C6 H6B . . 108.100000 ?
N2 C7 C8 . . 109.4(2) ?
N2 C7 H7A . . 109.800000 ?
C8 C7 H7A . . 109.800000 ?
N2 C7 H7B . . 109.800000 ?
C8 C7 H7B . . 109.800000 ?
H7A C7 H7B . . 108.200000 ?
N3 C8 C9 . . 122.5(3) ?
N3 C8 C7 . . 115.8(3) ?
C9 C8 C7 . . 121.6(3) ?
C10 C9 C8 . . 118.6(4) ?
C10 C9 H9 . . 120.700000 ?
C8 C9 H9 . . 120.700000 ?
C11 C10 C9 . . 119.1(3) ?
C11 C10 H10 . . 120.500000 ?
C9 C10 H10 . . 120.500000 ?
C10 C11 C12 . . 119.5(3) ?
C10 C11 H11 . . 120.300000 ?
C12 C11 H11 . . 120.300000 ?
N3 C12 C11 . . 121.9(3) ?
N3 C12 H12 . . 119.100000 ?
C11 C12 H12 . . 119.100000 ?
N4 C13 C14 . . 179.0(3) ?
C13 C14 H14A . . 109.500000 ?
C13 C14 H32B . . 109.500000 ?
H14A C14 H32B . . 109.500000 ?
C13 C14 H33C . . 109.500000 ?
H14A C14 H33C . . 109.500000 ?
H32B C14 H33C . . 109.500000 ?
N2 C15 C16 . . 112.1(2) ?
N2 C15 H15A . . 109.200000 ?
C16 C15 H15A . . 109.200000 ?
N2 C15 H15B . . 109.200000 ?
C16 C15 H15B . . 109.200000 ?
H15A C15 H15B . . 107.900000 ?
O1 C16 N5 . . 122.6(3) ?
O1 C16 C15 . . 120.5(2) ?
N5 C16 C15 . . 116.8(3) ?
N5 C17 C18 . . 112.7(2) ?
N5 C17 H17A . . 109.100000 ?
C18 C17 H17A . . 109.100000 ?
N5 C17 H17B . . 109.100000 ?
C18 C17 H17B . . 109.100000 ?
H17A C17 H17B . . 107.800000 ?
C19 C18 C23 . . 119.0(3) ?
C19 C18 C17 . . 120.2(3) ?
C23 C18 C17 . . 120.7(2) ?
C20 C19 C18 . . 120.6(3) ?
C20 C19 H19 . . 119.700000 ?
C18 C19 H19 . . 119.700000 ?
C19 C20 C21 . . 120.2(3) ?
C19 C20 H20 . . 119.900000 ?
C21 C20 H20 . . 119.900000 ?
C22 C21 C20 . . 119.7(3) ?
C22 C21 H21 . . 120.100000 ?
C20 C21 H21 . . 120.100000 ?
C21 C22 C23 . . 120.0(3) ?
C21 C22 H22 . . 120.000000 ?
C23 C22 H22 . . 120.000000 ?
C22 C23 C18 . . 120.4(3) ?
C22 C23 H23 . . 119.800000 ?
C18 C23 H23 . . 119.800000 ?
O5" Cl1R O3" . . 121.0(15) ?
O5" Cl1R O2R . . 87.9(12) ?
O3" Cl1R O2R . . 110.0(9) ?
O2R Cl1R O4R . . 110.84(17) ?
O5" Cl1R O4" . . 118.0(14) ?
O3" Cl1R O4" . . 111.4(13) ?
O2R Cl1R O4" . . 104.0(10) ?
O2R Cl1R O5R . . 112.34(16) ?
O4R Cl1R O5R . . 110.03(18) ?
O2R Cl1R O3R . . 109.43(15) ?
O4R Cl1R O3R . . 107.53(18) ?
O5R Cl1R O3R . . 106.47(19) ?
O2S Cl1S O3S . . 113.6(2) ?
O2S Cl1S O5S . . 108.65(19) ?
O3S Cl1S O5S . . 111.5(2) ?
O5S Cl1S O3' . . 112.6(10) ?
O2S Cl1S O4S . . 108.6(2) ?
O3S Cl1S O4S . . 108.0(2) ?
O5S Cl1S O4S . . 106.20(17) ?
O5S Cl1S O2' . . 124.4(6) ?
O3' Cl1S O2' . . 113.7(11) ?
O5S Cl1S O1' . . 97.9(6) ?
O3' Cl1S O1' . . 98.0(10) ?
O2' Cl1S O1' . . 104.5(7) ?

loop_
_geom_bond_atom_site_label_1
_geom_bond_atom_site_label_2
_geom_bond_site_symmetry_2
_geom_bond_distance
_geom_bond_publ_flag
Ni1 N4 . 2.042(2) ?
Ni1 O1 . 2.0649(19) ?
Ni1 O28 . 2.072(2) ?
Ni1 N3 . 2.079(2) ?
Ni1 N1 . 2.081(2) ?
Ni1 N2 . 2.090(2) ?
O1 C16 . 1.252(3) ?
O28 H28A . 0.75(4) ?
O28 H28B . 0.81(4) ?
N1 C1 . 1.340(4) ?
N1 C5 . 1.344(3) ?
N2 C15 . 1.477(4) ?
N2 C7 . 1.478(4) ?
N2 C6 . 1.483(4) ?
N3 C12 . 1.338(4) ?
N3 C8 . 1.346(4) ?
N4 C13 . 1.133(4) ?
N5 C16 . 1.317(4) ?
N5 C17 . 1.461(4) ?
N5 H5 . 0.880000 ?
C1 C2 . 1.384(4) ?
C1 H1 . 0.950000 ?
C2 C3 . 1.381(4) ?
C2 H2 . 0.950000 ?
C3 C4 . 1.370(5) ?
C3 H3 . 0.950000 ?
C4 C5 . 1.385(4) ?
C4 H4 . 0.950000 ?
C5 C6 . 1.494(4) ?
C6 H6A . 0.990000 ?
C6 H6B . 0.990000 ?
C7 C8 . 1.506(4) ?
C7 H7A . 0.990000 ?
C7 H7B . 0.990000 ?
C8 C9 . 1.385(4) ?
C9 C10 . 1.381(5) ?
C9 H9 . 0.950000 ?
C10 C11 . 1.376(6) ?
C10 H10 . 0.950000 ?
C11 C12 . 1.385(5) ?
C11 H11 . 0.950000 ?
C12 H12 . 0.950000 ?
C13 C14 . 1.455(4) ?
C14 H14A . 0.980000 ?
C14 H32B . 0.980000 ?
C14 H33C . 0.980000 ?
C15 C16 . 1.515(4) ?
C15 H15A . 0.990000 ?
C15 H15B . 0.990000 ?
C17 C18 . 1.513(4) ?
C17 H17A . 0.990000 ?
C17 H17B . 0.990000 ?
C18 C19 . 1.386(4) ?
C18 C23 . 1.389(4) ?
C19 C20 . 1.380(4) ?
C19 H19 . 0.950000 ?
C20 C21 . 1.385(4) ?
C20 H20 . 0.950000 ?
C21 C22 . 1.381(4) ?
C21 H21 . 0.950000 ?
C22 C23 . 1.388(4) ?
C22 H22 . 0.950000 ?
C23 H23 . 0.950000 ?
Cl1R O5" . 1.277(17) ?
Cl1R O3" . 1.38(2) ?
Cl1R O2R . 1.420(2) ?
Cl1R O4R . 1.420(3) ?
Cl1R O4" . 1.42(2) ?
Cl1R O5R . 1.438(3) ?
Cl1R O3R . 1.474(3) ?
Cl1S O2S . 1.400(3) ?
Cl1S O3S . 1.410(3) ?
Cl1S O5S . 1.422(3) ?
Cl1S O3' . 1.44(2) ?
Cl1S O4S . 1.456(3) ?
Cl1S O2' . 1.457(19) ?
Cl1S O1' . 1.610(15) ?

loop_
_geom_torsion_atom_site_label_1
_geom_torsion_atom_site_label_2
_geom_torsion_atom_site_label_3
_geom_torsion_atom_site_label_4
_geom_torsion_site_symmetry_1
_geom_torsion_site_symmetry_2
_geom_torsion_site_symmetry_3
_geom_torsion_site_symmetry_4
_geom_torsion
_geom_torsion_publ_flag
C5 N1 C1 C2 . . . . 0.7(4) ?
Ni1 N1 C1 C2 . . . . -168.2(2) ?
N1 C1 C2 C3 . . . . 0.9(4) ?
C1 C2 C3 C4 . . . . -1.2(4) ?
C2 C3 C4 C5 . . . . -0.1(4) ?
C1 N1 C5 C4 . . . . -2.1(4) ?
Ni1 N1 C5 C4 . . . . 168.4(2) ?
C1 N1 C5 C6 . . . . 174.0(3) ?
Ni1 N1 C5 C6 . . . . -15.5(3) ?
C3 C4 C5 N1 . . . . 1.8(4) ?
C3 C4 C5 C6 . . . . -174.0(3) ?
C15 N2 C6 C5 . . . . 78.4(3) ?
C7 N2 C6 C5 . . . . -154.8(2) ?
Ni1 N2 C6 C5 . . . . -38.6(3) ?
N1 C5 C6 N2 . . . . 37.2(4) ?
C4 C5 C6 N2 . . . . -146.7(3) ?
C15 N2 C7 C8 . . . . -75.0(3) ?
C6 N2 C7 C8 . . . . 157.8(2) ?
Ni1 N2 C7 C8 . . . . 41.5(3) ?
C12 N3 C8 C9 . . . . 0.7(4) ?
Ni1 N3 C8 C9 . . . . 178.7(2) ?
C12 N3 C8 C7 . . . . -176.3(3) ?
Ni1 N3 C8 C7 . . . . 1.8(3) ?
N2 C7 C8 N3 . . . . -29.7(4) ?
N2 C7 C8 C9 . . . . 153.3(3) ?
N3 C8 C9 C10 . . . . -1.2(5) ?
C7 C8 C9 C10 . . . . 175.6(3) ?
C8 C9 C10 C11 . . . . 0.7(5) ?
C9 C10 C11 C12 . . . . 0.1(5) ?
C8 N3 C12 C11 . . . . 0.2(4) ?
Ni1 N3 C12 C11 . . . . -177.5(2) ?
C10 C11 C12 N3 . . . . -0.6(5) ?
C7 N2 C15 C16 . . . . 134.5(3) ?
C6 N2 C15 C16 . . . . -98.1(3) ?
Ni1 N2 C15 C16 . . . . 18.5(3) ?
Ni1 O1 C16 N5 . . . . -164.5(2) ?
Ni1 O1 C16 C15 . . . . 18.3(3) ?
C17 N5 C16 O1 . . . . -0.6(4) ?
C17 N5 C16 C15 . . . . 176.8(3) ?
N2 C15 C16 O1 . . . . -26.2(4) ?
N2 C15 C16 N5 . . . . 156.4(3) ?
C16 N5 C17 C18 . . . . 100.6(3) ?
N5 C17 C18 C19 . . . . 143.9(3) ?
N5 C17 C18 C23 . . . . -37.1(4) ?
C23 C18 C19 C20 . . . . -0.1(4) ?
C17 C18 C19 C20 . . . . 178.9(3) ?
C18 C19 C20 C21 . . . . 0.5(4) ?
C19 C20 C21 C22 . . . . -0.5(4) ?
C20 C21 C22 C23 . . . . 0.2(4) ?
C21 C22 C23 C18 . . . . 0.1(4) ?
C19 C18 C23 C22 . . . . -0.2(4) ?
C17 C18 C23 C22 . . . . -179.2(3) ?
